data_7038118
loop_
_publ_author_name
'Adonin, S. A.'
'Gorokh, I. D.'
'Abramov, P. A.'
'Plyusnin, P. E.'
'Sokolov, M. N.'
'Fedin, V. P.'

_publ_section_title
;
 Trapping molecular bromine: a one-dimensional bromobismuthate complex
 with Br2 as a linker.
;
_journal_issue 9
_journal_name_full 'Dalton transactions (Cambridge, England : 2003)'
_journal_page_first 3691
_journal_page_last 3693
_journal_paper_doi 10.1039/c5dt04464b
_journal_volume 45
_journal_year 2016
_chemical_formula_structural (C5H5NCH3)[BiBr4]
_chemical_formula_sum 'C6 H8 Bi Br4 N'
_chemical_formula_weight 622.75
_space_group_crystal_system monoclinic
_space_group_IT_number 14
_space_group_name_Hall '-P 2ybc'
_space_group_name_H-M_alt 'P 1 21/c 1'
_symmetry_space_group_name_Hall '-P 2ybc'
_symmetry_space_group_name_H-M 'P 1 21/c 1'
_atom_sites_solution_hydrogens geom
_audit_creation_method SHELXL-2014/7
_audit_update_record
;
2016-01-19 deposited with the CCDC.
2016-01-22 downloaded from the CCDC.
;
_cell_angle_alpha 90.00
_cell_angle_beta 91.9932(16)
_cell_angle_gamma 90.00
_cell_formula_units_Z 4
_cell_length_a 7.47341(15)
_cell_length_b 13.3443(2)
_cell_length_c 12.4703(2)
_cell_measurement_reflns_used 3413
_cell_measurement_temperature 130(2)
_cell_measurement_theta_max 30.6140
_cell_measurement_theta_min 4.1770
_cell_volume 1242.88(4)
_computing_cell_refinement
;
CrysAlisPro, Agilent Technologies,
Version 1.171.37.35 (release 13-08-2014 CrysAlis171 .NET)
(compiled Aug 13 2014,18:06:01)
;
_computing_data_collection
;
CrysAlisPro, Agilent Technologies,
Version 1.171.37.35 (release 13-08-2014 CrysAlis171 .NET)
(compiled Aug 13 2014,18:06:01)
;
_computing_data_reduction
;
CrysAlisPro, Agilent Technologies,
Version 1.171.37.35 (release 13-08-2014 CrysAlis171 .NET)
(compiled Aug 13 2014,18:06:01)
;
_computing_molecular_graphics 'ShelxLe (Sheldrick, 2011)'
_computing_publication_material 'CIFTAB-2014/7 (Sheldrick, 2014)'
_computing_structure_refinement 'SHELXL-2014/7 (Sheldrick, 2014)'
_computing_structure_solution 'SHELXS-2014/7 (Sheldrick, 2014)'
_diffrn_ambient_environment N~2~
_diffrn_ambient_temperature 130.00(10)
_diffrn_detector 'CCD plate'
_diffrn_detector_area_resol_mean 10.6168
_diffrn_detector_type AtlasS2
_diffrn_measured_fraction_theta_full 0.9960
_diffrn_measured_fraction_theta_max 0.8634
_diffrn_measurement_details
;
  1 omega  -20.00    5.00   0.5000   80.0000
omega____ theta____ kappa____ phi______ frames
    -      -15.8209  -99.0000  -60.0000 50

  2 omega  -11.00   58.00   0.5000   80.0000
omega____ theta____ kappa____ phi______ frames
    -      -15.8209   57.0000  150.0000 138

  3 omega   -9.00   92.00   0.5000   80.0000
omega____ theta____ kappa____ phi______ frames
    -       16.2897   38.0000  -60.0000 202

;
_diffrn_measurement_device 'four-circle diffractometer'
_diffrn_measurement_device_type 'New Xcalibur, AtlasS2'
_diffrn_orient_matrix_UB_11 -0.0853165000
_diffrn_orient_matrix_UB_12 -0.0138909000
_diffrn_orient_matrix_UB_13 -0.0217752000
_diffrn_orient_matrix_UB_21 0.0323681000
_diffrn_orient_matrix_UB_22 -0.0490140000
_diffrn_orient_matrix_UB_23 -0.0098424000
_diffrn_orient_matrix_UB_31 -0.0262231000
_diffrn_orient_matrix_UB_32 -0.0152105000
_diffrn_orient_matrix_UB_33 0.0516535000
_diffrn_radiation_monochromator graphite
_diffrn_radiation_probe x-ray
_diffrn_radiation_source 'fine-focus sealed tube'
_diffrn_radiation_type 'Mo K\a'
_diffrn_radiation_wavelength 0.71073
_diffrn_reflns_av_R_equivalents 0.0189
_diffrn_reflns_av_unetI/netI 0.0319
_diffrn_reflns_limit_h_max 10
_diffrn_reflns_limit_h_min -7
_diffrn_reflns_limit_k_max 19
_diffrn_reflns_limit_k_min -17
_diffrn_reflns_limit_l_max 17
_diffrn_reflns_limit_l_min -17
_diffrn_reflns_number 6811
_diffrn_reflns_theta_full 28.2205
_diffrn_reflns_theta_max 31.0475
_diffrn_reflns_theta_min 3.4636
_diffrn_source 'Enhance (Mo) X-ray Source'
_diffrn_standards_decay_% 0
_diffrn_standards_number 0
_exptl_absorpt_coefficient_mu 27.000
_exptl_absorpt_correction_T_max 1.00000
_exptl_absorpt_correction_T_min 0.52109
_exptl_absorpt_correction_type multi-scan
_exptl_absorpt_process_details
;
CrysAlisPro, Agilent Technologies,
Version 1.171.37.35 (release 13-08-2014 CrysAlis171 .NET)
(compiled Aug 13 2014,18:06:01)
Empirical absorption correction using spherical harmonics,
 implemented in SCALE3 ABSPACK scaling algorithm.
;
_exptl_crystal_colour colorless
_exptl_crystal_density_diffrn 3.328
_exptl_crystal_density_method 'not measured'
_exptl_crystal_description block
_exptl_crystal_F_000 1096
_exptl_crystal_size_max 0.08
_exptl_crystal_size_mid 0.07
_exptl_crystal_size_min 0.07
_refine_diff_density_max 0.893
_refine_diff_density_min -1.311
_refine_diff_density_rms 0.200
_refine_ls_extinction_method none
_refine_ls_goodness_of_fit_ref 1.105
_refine_ls_hydrogen_treatment constr
_refine_ls_matrix_type full
_refine_ls_number_parameters 109
_refine_ls_number_reflns 3431
_refine_ls_number_restraints 0
_refine_ls_restrained_S_all 1.105
_refine_ls_R_factor_all 0.0289
_refine_ls_R_factor_gt 0.0219
_refine_ls_shift/su_max 0.001
_refine_ls_shift/su_mean 0.000
_refine_ls_structure_factor_coef Fsqd
_refine_ls_weighting_details 'w=1/[\s^2^(Fo^2^)+(0.0129P)^2^] where P=(Fo^2^+2Fc^2^)/3'
_refine_ls_weighting_scheme calc
_refine_ls_wR_factor_gt 0.0424
_refine_ls_wR_factor_ref 0.0440
_reflns_number_gt 3003
_reflns_number_total 3431
_reflns_threshold_expression >2\s(I)
_cod_data_source_file c5dt04464b3.cif
_cod_data_source_block 1
_cod_depositor_comments 'Adding full bibliography for 7038118--7038119.cif.'
_cod_original_cell_volume 1242.87(4)
_cod_database_code 7038118
_shelx_shelxl_version_number 2014/7
_cell_oxdiff_length_a 7.47513(16)
_cell_oxdiff_length_b 13.3411(3)
_cell_oxdiff_length_c 12.4701(2)
_cell_oxdiff_angle_alpha 89.9861(16)
_cell_oxdiff_angle_beta 91.9586(15)
_cell_oxdiff_angle_gamma 89.9721(18)
_cell_oxdiff_volume 1242.87(4)
_cell_oxdiff_measurement_reflns_used 3413
_shelx_space_group_comment
;
The symmetry employed for this shelxl refinement is uniquely defined
by the following loop, which should always be used as a source of
symmetry information in preference to the above space-group names.
They are only intended as comments.
;

loop_
_symmetry_equiv_pos_as_xyz
'x, y, z'
'-x, y+1/2, -z+1/2'
'-x, -y, -z'
'x, -y-1/2, z-1/2'

loop_
_atom_site_label
_atom_site_type_symbol
_atom_site_fract_x
_atom_site_fract_y
_atom_site_fract_z
_atom_site_U_iso_or_equiv
_atom_site_adp_type
_atom_site_occupancy
_atom_site_site_symmetry_order
_atom_site_calc_flag
_atom_site_refinement_flags_posn
_atom_site_refinement_flags_adp
C5 C 1.3430(6) 0.4711(4) 0.6141(3) 0.0293(11) Uani 1 1 d . .
H5A H 1.3892 0.4991 0.6794 0.035 Uiso 1 1 calc R U
C6 C 1.2718(6) 0.5331(4) 0.5342(4) 0.0276(10) Uani 1 1 d . .
H6A H 1.2712 0.6038 0.5432 0.033 Uiso 1 1 calc R U
C7 C 1.2018(6) 0.4899(3) 0.4415(3) 0.0220(9) Uani 1 1 d . .
H7A H 1.1518 0.5312 0.3860 0.026 Uiso 1 1 calc R U
C8 C 1.1214(6) 0.3451(3) 0.3304(3) 0.0237(9) Uani 1 1 d . .
H8A H 1.1341 0.2720 0.3338 0.036 Uiso 1 1 calc R U
H8B H 0.9941 0.3627 0.3249 0.036 Uiso 1 1 calc R U
H8C H 1.1817 0.3706 0.2674 0.036 Uiso 1 1 calc R U
C9 C 1.3468(6) 0.3697(4) 0.5987(3) 0.0288(11) Uani 1 1 d . .
H9A H 1.3982 0.3269 0.6524 0.035 Uiso 1 1 calc R U
C11 C 1.2757(5) 0.3303(3) 0.5051(3) 0.0201(9) Uani 1 1 d . .
H11A H 1.2774 0.2599 0.4940 0.024 Uiso 1 1 calc R U
Br1 Br 0.44464(5) 0.08954(3) 0.62427(3) 0.01669(8) Uani 1 1 d . .
N1 N 1.2038(4) 0.3905(2) 0.4290(2) 0.0149(7) Uani 1 1 d . .
Br2 Br 1.05400(5) 0.06413(3) 0.35641(3) 0.01815(9) Uani 1 1 d . .
Br3 Br 0.59873(5) 0.21390(3) 0.34615(3) 0.01906(9) Uani 1 1 d . .
Br4 Br 0.89846(5) 0.23959(3) 0.60176(3) 0.01981(9) Uani 1 1 d . .
Bi1 Bi 0.75002(2) 0.08766(2) 0.48962(2) 0.01258(4) Uani 1 1 d . .

loop_
_atom_site_aniso_label
_atom_site_aniso_U_11
_atom_site_aniso_U_22
_atom_site_aniso_U_33
_atom_site_aniso_U_23
_atom_site_aniso_U_13
_atom_site_aniso_U_12
C5 0.024(3) 0.045(3) 0.018(2) -0.009(2) 0.0011(18) -0.010(2)
C6 0.022(2) 0.020(2) 0.040(3) -0.014(2) 0.006(2) -0.0035(19)
C7 0.020(2) 0.016(2) 0.030(2) 0.0020(19) -0.0030(18) 0.0018(18)
C8 0.028(2) 0.026(2) 0.0170(19) -0.0002(19) -0.0069(17) -0.005(2)
C9 0.027(3) 0.041(3) 0.019(2) 0.012(2) -0.0031(17) -0.004(2)
C11 0.021(2) 0.019(2) 0.020(2) 0.0060(18) 0.0034(17) 0.0016(17)
Br1 0.0183(2) 0.01620(19) 0.01570(17) -0.00215(17) 0.00220(14) -0.00117(16)
N1 0.0136(17) 0.0149(17) 0.0164(15) 0.0014(14) 0.0014(12) -0.0014(14)
Br2 0.0201(2) 0.0174(2) 0.01711(18) 0.00312(17) 0.00384(15) 0.00259(16)
Br3 0.0223(2) 0.0195(2) 0.01505(17) 0.00271(17) -0.00419(15) 0.00137(17)
Br4 0.0241(2) 0.0177(2) 0.01735(18) -0.00241(17) -0.00356(15) -0.00375(17)
Bi1 0.01288(7) 0.01237(8) 0.01243(7) 0.00038(6) -0.00037(5) -0.00020(6)

loop_
_atom_type_symbol
_atom_type_description
_atom_type_scat_dispersion_real
_atom_type_scat_dispersion_imag
_atom_type_scat_source
C C 0.0033 0.0016 'International Tables Vol C Tables 4.2.6.8 and 6.1.1.4'
H H 0.0000 0.0000 'International Tables Vol C Tables 4.2.6.8 and 6.1.1.4'
N N 0.0061 0.0033 'International Tables Vol C Tables 4.2.6.8 and 6.1.1.4'
Br Br -0.2901 2.4595 'International Tables Vol C Tables 4.2.6.8 and 6.1.1.4'
Bi Bi -4.1077 10.2566 'International Tables Vol C Tables 4.2.6.8 and 6.1.1.4'

loop_
_geom_angle_atom_site_label_1
_geom_angle_atom_site_label_2
_geom_angle_atom_site_label_3
_geom_angle
_geom_angle_site_symmetry_1
_geom_angle_site_symmetry_3
C9 C5 C6 120.0(4) . .
C9 C5 H5A 120.0 . .
C6 C5 H5A 120.0 . .
C7 C6 C5 118.5(4) . .
C7 C6 H6A 120.7 . .
C5 C6 H6A 120.7 . .
N1 C7 C6 120.5(4) . .
N1 C7 H7A 119.7 . .
C6 C7 H7A 119.7 . .
N1 C8 H8A 109.5 . .
N1 C8 H8B 109.5 . .
H8A C8 H8B 109.5 . .
N1 C8 H8C 109.5 . .
H8A C8 H8C 109.5 . .
H8B C8 H8C 109.5 . .
C5 C9 C11 119.3(4) . .
C5 C9 H9A 120.4 . .
C11 C9 H9A 120.4 . .
N1 C11 C9 120.5(4) . .
N1 C11 H11A 119.7 . .
C9 C11 H11A 119.7 . .
Bi1 Br1 Bi1 95.460(11) . 3_656
C7 N1 C11 121.2(4) . .
C7 N1 C8 119.7(4) . .
C11 N1 C8 119.1(3) . .
Bi1 Br2 Bi1 94.515(11) . 3_756
Br3 Bi1 Br4 91.730(13) . .
Br3 Bi1 Br2 90.370(12) . .
Br4 Bi1 Br2 93.611(13) . .
Br3 Bi1 Br1 93.398(12) . .
Br4 Bi1 Br1 90.640(12) . .
Br2 Bi1 Br1 174.233(13) . .
Br3 Bi1 Br1 89.614(12) . 3_656
Br4 Bi1 Br1 175.065(11) . 3_656
Br2 Bi1 Br1 91.127(11) . 3_656
Br1 Bi1 Br1 84.540(11) . 3_656
Br3 Bi1 Br2 175.720(12) . 3_756
Br4 Bi1 Br2 89.602(12) . 3_756
Br2 Bi1 Br2 85.486(11) . 3_756
Br1 Bi1 Br2 90.653(11) . 3_756
Br1 Bi1 Br2 89.397(11) 3_656 3_756

loop_
_geom_bond_atom_site_label_1
_geom_bond_atom_site_label_2
_geom_bond_distance
_geom_bond_site_symmetry_2
C5 C9 1.368(6) .
C5 C6 1.387(6) .
C5 H5A 0.9500 .
C6 C7 1.379(6) .
C6 H6A 0.9500 .
C7 N1 1.336(5) .
C7 H7A 0.9500 .
C8 N1 1.485(5) .
C8 H8A 0.9800 .
C8 H8B 0.9800 .
C8 H8C 0.9800 .
C9 C11 1.371(6) .
C9 H9A 0.9500 .
C11 N1 1.341(5) .
C11 H11A 0.9500 .
Br1 Bi1 2.8802(4) .
Br1 Bi1 3.0953(4) 3_656
Br2 Bi1 2.8777(4) .
Br2 Bi1 3.1207(4) 3_756
Br3 Bi1 2.6788(4) .
Br4 Bi1 2.6812(4) .
Bi1 Br1 3.0953(4) 3_656
Bi1 Br2 3.1207(4) 3_756
